data_1563137
loop_
_publ_author_name
'DELLA SALA, PAOLO'
'Del Regno, Rocco'
'Di Marino, Luca'
'Calabrese, Carmela'
'Palo, Carmine'
'Talotta, Carmen'
'Geremia, Silvano'
'Hickey, Neal'
'Capobianco, Amedeo'
'Neri, Placido'
'Gaeta, Carmine'

_publ_section_title
;
 An Intramolecularly Self-Templated Synthesis of Macrocycles: The
 Self-Filling Effects on the Formation of Prismarenes
;
_journal_name_full 'Chemical Science'
_journal_paper_doi 10.1039/D1SC02199K
_journal_year 2021
_chemical_formula_moiety 'C102  H120  O12, C7 H8'
_chemical_formula_sum 'C109 H128 O12'
_chemical_formula_weight 1630.11
_space_group_IT_number 15
_space_group_name_Hall '-C 2yc'
_space_group_name_H-M_alt 'C 1 2/c 1'
_symmetry_cell_setting monoclinic
_symmetry_Int_Tables_number 15
_symmetry_space_group_name_Hall '-C 2yc'
_symmetry_space_group_name_H-M 'C 1 2/c 1'
_atom_sites_solution_hydrogens geom
_atom_sites_solution_primary dual
_atom_sites_solution_secondary difmap
_audit_creation_date 2020-07-31T11:44:21-00:00
_audit_creation_method 'WinGX routine CIF_UPDATE'
_audit_update_record
;
2020-09-21 deposited with the CCDC.	2021-06-03 downloaded from the CCDC.
;
_cell_angle_alpha 90
_cell_angle_beta 104.36(16)
_cell_angle_gamma 90
_cell_formula_units_Z 4
_cell_length_a 13.308(9)
_cell_length_b 30.108(18)
_cell_length_c 23.23(3)
_cell_measurement_reflns_used 7807
_cell_measurement_temperature 100(2)
_cell_measurement_theta_max 22.938
_cell_measurement_theta_min 1.332
_cell_measurement_wavelength 0.7
_cell_volume 9017(16)
_computing_molecular_graphics 'MERCURY (Macrae et al., 2006)'
_computing_publication_material 'WinGX publication routines (Farrugia, 2012)'
_computing_structure_refinement 'SHELXL-2018/3 (Sheldrick, 2018)'
_computing_structure_solution 'SHELXT-2014 (Sheldrick, 2015)'
_diffrn_ambient_temperature 100(2)
_diffrn_measured_fraction_theta_full 0.978
_diffrn_measured_fraction_theta_max 0.983
_diffrn_measurement_device 'Area Detector'
_diffrn_measurement_device_type 'Dectris Pilatus 2M'
_diffrn_measurement_method 'Rotating Crystal'
_diffrn_radiation_probe x-ray
_diffrn_radiation_type Synchrotron
_diffrn_radiation_wavelength 0.7
_diffrn_reflns_av_R_equivalents 0.052
_diffrn_reflns_av_unetI/netI 0.0625
_diffrn_reflns_Laue_measured_fraction_full 0.978
_diffrn_reflns_Laue_measured_fraction_max 0.983
_diffrn_reflns_limit_h_max 14
_diffrn_reflns_limit_h_min -14
_diffrn_reflns_limit_k_max 33
_diffrn_reflns_limit_k_min -33
_diffrn_reflns_limit_l_max 25
_diffrn_reflns_limit_l_min -11
_diffrn_reflns_number 6384
_diffrn_reflns_point_group_measured_fraction_full 0.978
_diffrn_reflns_point_group_measured_fraction_max 0.983
_diffrn_reflns_theta_full 22.938
_diffrn_reflns_theta_max 22.938
_diffrn_reflns_theta_min 1.332
_exptl_absorpt_coefficient_mu 0.076
_exptl_absorpt_correction_type none
_exptl_crystal_density_diffrn 1.201
_exptl_crystal_density_method 'not measured'
_exptl_crystal_description prismatic
_exptl_crystal_F_000 3512
_exptl_crystal_recrystallization_method 'Re-crystallisation from solvent: hexane/toluene'
_exptl_crystal_size_max 0.05
_exptl_crystal_size_mid 0.05
_exptl_crystal_size_min 0.02
_refine_diff_density_max 0.401
_refine_diff_density_min -0.462
_refine_diff_density_rms 0.089
_refine_ls_extinction_method none
_refine_ls_goodness_of_fit_ref 1.036
_refine_ls_hydrogen_treatment constr
_refine_ls_matrix_type full
_refine_ls_number_constraints 0
_refine_ls_number_parameters 569
_refine_ls_number_reflns 6384
_refine_ls_number_restraints 84
_refine_ls_restrained_S_all 1.034
_refine_ls_R_factor_all 0.1362
_refine_ls_R_factor_gt 0.0912
_refine_ls_shift/su_max 0
_refine_ls_shift/su_mean 0
_refine_ls_structure_factor_coef Fsqd
_refine_ls_weighting_details 'w=1/[\s^2^(Fo^2^)+(0.1699P)^2^+24.1533P] where P=(Fo^2^+2Fc^2^)/3'
_refine_ls_weighting_scheme calc
_refine_ls_wR_factor_gt 0.2549
_refine_ls_wR_factor_ref 0.2983
_reflns_Friedel_coverage 0
_reflns_number_gt 4117
_reflns_number_total 6384
_reflns_threshold_expression 'I > 2\s(I)'
_cod_data_source_file d1sc02199k2.cif
_cod_data_source_block platon_tw_CCDC1
_cod_original_cell_volume 9017(14)
_cod_original_sg_symbol_H-M 'C 2/c'
_cod_database_code 1563137
_shelx_estimated_absorpt_t_min 0.992
_shelx_estimated_absorpt_t_max 0.998
_shelx_shelxl_version_number 2018/3

loop_
_symmetry_equiv_pos_as_xyz
'x, y, z'
'-x, y, -z+1/2'
'x+1/2, y+1/2, z'
'-x+1/2, y+1/2, -z+1/2'
'-x, -y, -z'
'x, -y, z-1/2'
'-x+1/2, -y+1/2, -z'
'x+1/2, -y+1/2, z-1/2'

loop_
_atom_site_label
_atom_site_type_symbol
_atom_site_fract_x
_atom_site_fract_y
_atom_site_fract_z
_atom_site_U_iso_or_equiv
_atom_site_adp_type
_atom_site_occupancy
_atom_site_site_symmetry_order
_atom_site_calc_flag
_atom_site_refinement_flags_posn
_atom_site_refinement_flags_adp
_atom_site_refinement_flags_occupancy
_atom_site_disorder_assembly
_atom_site_disorder_group
O101 O 0.3702(3) 0.61582(12) 0.53469(17) 0.0377(10) Uani 1 1 d . . . . .
O102 O 0.5908(3) 0.37931(12) 0.61884(17) 0.0396(10) Uani 1 1 d . . . . .
C101 C 0.4799(4) 0.55994(18) 0.5859(2) 0.0330(13) Uani 1 1 d . . . . .
C102 C 0.3929(4) 0.57095(18) 0.5416(2) 0.0336(13) Uani 1 1 d . . . . .
C103 C 0.3307(4) 0.53837(19) 0.5062(3) 0.0376(14) Uani 1 1 d . . . . .
H103 H 0.271317 0.546787 0.476169 0.045 Uiso 1 1 calc R U . . .
C104 C 0.3564(4) 0.49487(18) 0.5154(2) 0.0350(13) Uani 1 1 d . . . . .
H104 H 0.313751 0.473279 0.491201 0.042 Uiso 1 1 calc R U . . .
C105 C 0.4705(4) 0.43424(18) 0.5697(2) 0.0356(13) Uani 1 1 d . . . . .
C106 C 0.5593(4) 0.42361(18) 0.6121(2) 0.0356(13) Uani 1 1 d . . . . .
C107 C 0.6220(4) 0.45670(18) 0.6461(2) 0.0366(14) Uani 1 1 d . . . . .
H107 H 0.682895 0.448338 0.675113 0.044 Uiso 1 1 calc R U . . .
C108 C 0.5967(4) 0.50038(19) 0.6381(2) 0.0358(14) Uani 1 1 d . . . . .
H108 H 0.640017 0.522049 0.661783 0.043 Uiso 1 1 calc R U . . .
C109 C 0.5068(4) 0.51419(18) 0.5950(2) 0.0321(13) Uani 1 1 d . . . . .
C110 C 0.4439(4) 0.48017(18) 0.5594(2) 0.0323(13) Uani 1 1 d . . . . .
C111 C 0.5466(4) 0.59648(18) 0.6206(2) 0.0341(13) Uani 1 1 d . . . . .
H11A H 0.613937 0.59605 0.609698 0.041 Uiso 1 1 calc R U . . .
H11B H 0.512903 0.625181 0.606669 0.041 Uiso 1 1 calc R U . . .
C112 C 0.2751(5) 0.6290(2) 0.4936(3) 0.0453(15) Uani 1 1 d . . . . .
H11C H 0.215866 0.61236 0.50166 0.054 Uiso 1 1 calc R U . . .
H11D H 0.278575 0.62278 0.452315 0.054 Uiso 1 1 calc R U . . .
C113 C 0.5989(6) 0.3603(2) 0.6767(3) 0.0499(17) Uani 1 1 d . . . . .
H11E H 0.530773 0.361811 0.686616 0.06 Uiso 1 1 calc R U . . .
H11F H 0.649695 0.377286 0.707048 0.06 Uiso 1 1 calc R U . . .
C114 C 0.2618(5) 0.6783(2) 0.5021(3) 0.0510(17) Uani 1 1 d . . . . .
H11G H 0.323219 0.694008 0.495422 0.061 Uiso 1 1 calc R U . . .
H11H H 0.200383 0.688708 0.471729 0.061 Uiso 1 1 calc R U . . .
C115 C 0.6328(5) 0.3131(2) 0.6766(3) 0.0508(17) Uani 1 1 d . . . . .
H11I H 0.585673 0.297058 0.64348 0.061 Uiso 1 1 calc R U . . .
H11J H 0.62857 0.298727 0.714259 0.061 Uiso 1 1 calc R U . . .
C116 C 0.2486(6) 0.6906(2) 0.5629(3) 0.0582(19) Uani 1 1 d . . . . .
H11K H 0.191853 0.673154 0.571493 0.087 Uiso 1 1 calc R U . . .
H11L H 0.232357 0.722289 0.563639 0.087 Uiso 1 1 calc R U . . .
H11M H 0.312995 0.684286 0.592907 0.087 Uiso 1 1 calc R U . . .
C117 C 0.7435(7) 0.3099(3) 0.6699(4) 0.091(3) Uani 1 1 d . . . . .
H11N H 0.747992 0.324426 0.632822 0.137 Uiso 1 1 calc R U . . .
H11O H 0.763127 0.278607 0.668864 0.137 Uiso 1 1 calc R U . . .
H11P H 0.790668 0.324666 0.703576 0.137 Uiso 1 1 calc R U . . .
O201 O 0.2933(3) 0.41598(12) 0.61353(17) 0.0392(10) Uani 1 1 d . . . . .
O202 O 0.7461(3) 0.59435(13) 0.68971(17) 0.0411(10) Uani 1 1 d . . . . .
C201 C 0.3740(4) 0.36084(18) 0.5683(2) 0.0340(13) Uani 1 1 d . . . . .
C202 C 0.3180(4) 0.37143(17) 0.6099(3) 0.0337(13) Uani 1 1 d . . . . .
C203 C 0.2858(4) 0.33844(19) 0.6439(3) 0.0381(14) Uani 1 1 d . . . . .
H203 H 0.24914 0.3465 0.67262 0.046 Uiso 1 1 calc R U . . .
C204 C 0.3068(5) 0.29463(19) 0.6361(3) 0.0387(14) Uani 1 1 d . . . . .
H204 H 0.284181 0.272703 0.659452 0.046 Uiso 1 1 calc R U . . .
C205 C 0.3829(5) 0.23556(17) 0.5858(2) 0.0361(14) Uani 1 1 d . . . . .
C206 C 0.4388(5) 0.2256(2) 0.5444(3) 0.0450(16) Uani 1 1 d . . . . .
C207 C 0.4705(5) 0.2584(2) 0.5106(3) 0.0503(17) Uani 1 1 d . . . . .
H207 H 0.507381 0.250155 0.482066 0.06 Uiso 1 1 calc R U . . .
C208 C 0.4501(5) 0.3013(2) 0.5175(3) 0.0425(15) Uani 1 1 d . . . . .
H208 H 0.473283 0.322925 0.493837 0.051 Uiso 1 1 calc R U . . .
C209 C 0.3946(4) 0.31548(18) 0.5593(2) 0.0330(13) Uani 1 1 d . . . . .
C210 C 0.3614(4) 0.28133(17) 0.5941(2) 0.0320(13) Uani 1 1 d . . . . .
C211 C 0.4070(5) 0.39762(19) 0.5330(3) 0.0373(13) Uani 1 1 d . . . . .
H21A H 0.344018 0.411013 0.50685 0.045 Uiso 1 1 calc R U . . .
H21B H 0.448033 0.384502 0.507057 0.045 Uiso 1 1 calc R U . . .
C212 C 0.2965(7) 0.4331(2) 0.6714(3) 0.064(2) Uani 1 1 d . . . . .
H21C H 0.364097 0.426017 0.699037 0.077 Uiso 1 1 calc R U . . .
H21D H 0.240826 0.419488 0.68692 0.077 Uiso 1 1 calc R U . . .
C213 C 0.4210(7) 0.1613(2) 0.4854(3) 0.070(2) Uani 1 1 d . . . . .
H21E H 0.44102 0.178359 0.453543 0.085 Uiso 1 1 calc R U . . .
H21F H 0.344684 0.16373 0.478448 0.085 Uiso 1 1 calc R U . . .
C214 C 0.2817(6) 0.4828(2) 0.6662(3) 0.0566(19) Uani 1 1 d . . . . .
H21G H 0.285325 0.495172 0.706106 0.068 Uiso 1 1 calc R U . . .
H21H H 0.339445 0.495827 0.651884 0.068 Uiso 1 1 calc R U . . .
C215 C 0.4457(9) 0.1161(3) 0.4791(5) 0.120(5) Uani 1 1 d . . . . .
H21I H 0.379111 0.10167 0.459506 0.144 Uiso 1 1 calc R U . . .
H21J H 0.487918 0.115853 0.44952 0.144 Uiso 1 1 calc R U . . .
C216 C 0.1803(7) 0.4966(3) 0.6247(4) 0.083(3) Uani 1 1 d . . . . .
H21K H 0.176417 0.484937 0.584797 0.125 Uiso 1 1 calc R U . . .
H21L H 0.175964 0.529097 0.623074 0.125 Uiso 1 1 calc R U . . .
H21M H 0.122517 0.484749 0.639195 0.125 Uiso 1 1 calc R U . . .
C217 C 0.4952(9) 0.0863(3) 0.5236(4) 0.094(3) Uani 1 1 d . . . . .
H21N H 0.546743 0.102351 0.553936 0.141 Uiso 1 1 calc R U . . .
H21O H 0.529864 0.063101 0.506038 0.141 Uiso 1 1 calc R U . . .
H21P H 0.443737 0.072753 0.541808 0.141 Uiso 1 1 calc R U . . .
O301 O 0.2025(3) 0.20343(13) 0.68712(18) 0.0459(11) Uani 1 1 d . . . . .
O302 O 0.4644(4) 0.18125(14) 0.53766(19) 0.0612(14) Uani 1 1 d . . . . .
C301 C 0.3783(5) 0.19836(17) 0.6868(3) 0.0420(15) Uani 1 1 d . . . . .
C302 C 0.3044(5) 0.19877(19) 0.7194(3) 0.0428(15) Uani 1 1 d . . . . .
C303 C 0.3320(5) 0.19562(19) 0.7818(3) 0.0412(15) Uani 1 1 d . . . . .
H303 H 0.279558 0.194342 0.802975 0.049 Uiso 1 1 calc R U . . .
C304 C 0.4348(5) 0.19437(18) 0.8121(3) 0.0417(15) Uani 1 1 d . . . . .
H304 H 0.452272 0.191797 0.854208 0.05 Uiso 1 1 calc R U . . .
C305 C 0.5689(4) 0.59596(17) 0.6874(2) 0.0324(13) Uani 1 1 d . . . . .
C306 C 0.6712(4) 0.59579(18) 0.7213(3) 0.0347(13) Uani 1 1 d . . . . .
C307 C 0.6953(4) 0.59757(17) 0.7837(3) 0.0350(14) Uani 1 1 d . . . . .
H307 H 0.765811 0.5982 0.805623 0.042 Uiso 1 1 calc R U . . .
C308 C 0.6181(4) 0.59840(16) 0.8132(3) 0.0324(13) Uani 1 1 d . . . . .
H308 H 0.636014 0.600132 0.85537 0.039 Uiso 1 1 calc R U . . .
C309 C 0.5147(5) 0.19683(18) 0.7822(3) 0.0407(15) Uani 1 1 d . . . . .
C310 C 0.4885(4) 0.59671(16) 0.7180(2) 0.0316(13) Uani 1 1 d . . . . .
C311 C 0.3437(5) 0.19843(19) 0.6191(3) 0.0432(15) Uani 1 1 d . . . . .
H31A H 0.365078 0.169815 0.60483 0.052 Uiso 1 1 calc R U . . .
H31B H 0.266934 0.199252 0.60763 0.052 Uiso 1 1 calc R U . . .
C312 C 0.1222(5) 0.2093(2) 0.7178(3) 0.0460(16) Uani 1 1 d . . . . .
H31C H 0.140613 0.233528 0.747393 0.055 Uiso 1 1 calc R U . . .
H31D H 0.112133 0.181642 0.738774 0.055 Uiso 1 1 calc R U . . .
C313 C 0.8487(4) 0.5801(2) 0.7197(3) 0.0391(14) Uani 1 1 d . . . . .
H31E H 0.845296 0.553235 0.743654 0.047 Uiso 1 1 calc R U . . .
H31F H 0.884905 0.603803 0.7465 0.047 Uiso 1 1 calc R U . . .
C314 C 0.0242(5) 0.2209(2) 0.6708(3) 0.0503(16) Uani 1 1 d . . . . .
H31G H 0.018498 0.201081 0.636183 0.06 Uiso 1 1 calc R U . . .
H31H H -0.036699 0.215313 0.687167 0.06 Uiso 1 1 calc R U . . .
C315 C 0.9058(4) 0.5701(2) 0.6726(3) 0.0451(15) Uani 1 1 d . . . . .
H31I H 0.977195 0.560472 0.692175 0.054 Uiso 1 1 calc R U . . .
H31J H 0.910824 0.597693 0.650269 0.054 Uiso 1 1 calc R U . . .
C316 C 0.0213(6) 0.2684(2) 0.6503(3) 0.0596(19) Uani 1 1 d . . . . .
H31K H 0.027823 0.288305 0.68445 0.089 Uiso 1 1 calc R U . . .
H31L H -0.044608 0.274178 0.621293 0.089 Uiso 1 1 calc R U . . .
H31M H 0.078872 0.273758 0.631805 0.089 Uiso 1 1 calc R U . . .
C317 C 0.8539(7) 0.5344(4) 0.6291(4) 0.098(3) Uani 1 1 d . . . . .
H31N H 0.84 0.508289 0.6511 0.147 Uiso 1 1 calc R U . . .
H31O H 0.899844 0.52599 0.603777 0.147 Uiso 1 1 calc R U . . .
H31P H 0.78847 0.545812 0.604245 0.147 Uiso 1 1 calc R U . . .
C C 0.0844(10) 0.3990(4) 0.8554(4) 0.070(5) Uani 0.5 1 d G U P A -1
H0A H 0.058975 0.421882 0.878315 0.106 Uiso 0.5 1 calc R U P A -1
H0B H 0.063902 0.369646 0.866573 0.106 Uiso 0.5 1 calc R U P A -1
H0C H 0.160196 0.400689 0.863788 0.106 Uiso 0.5 1 calc R U P A -1
C1 C 0.0363(6) 0.4069(3) 0.7870(4) 0.151(10) Uani 0.5 1 d G U P A -1
C2 C 0.0564(10) 0.3805(4) 0.7421(5) 0.153(9) Uani 0.5 1 d G U P A -1
H2 H 0.103153 0.356184 0.751791 0.184 Uiso 0.5 1 calc R U P A -1
C3 C 0.0080(12) 0.3895(5) 0.6830(5) 0.102(7) Uani 0.5 1 d G U P A -1
H3 H 0.02176 0.371372 0.652369 0.122 Uiso 0.5 1 calc R U P A -1
C4 C -0.0604(10) 0.4250(5) 0.6688(4) 0.143(9) Uani 0.5 1 d G U P A -1
H4 H -0.093433 0.431153 0.628485 0.171 Uiso 0.5 1 calc R U P A -1
C5 C -0.0805(9) 0.4515(4) 0.7137(4) 0.152(9) Uani 0.5 1 d G U P A -1
H5 H -0.127233 0.475747 0.704022 0.183 Uiso 0.5 1 calc R U P A -1
C6 C -0.0321(7) 0.4425(3) 0.7728(4) 0.047(3) Uani 0.5 1 d G U P A -1
H6 H -0.04584 0.46056 0.803444 0.056 Uiso 0.5 1 calc R U P A -1

loop_
_atom_site_aniso_label
_atom_site_aniso_U_11
_atom_site_aniso_U_22
_atom_site_aniso_U_33
_atom_site_aniso_U_23
_atom_site_aniso_U_13
_atom_site_aniso_U_12
O101 0.031(2) 0.029(2) 0.048(2) 0.0073(17) 0.0004(18) 0.0026(16)
O102 0.044(2) 0.029(2) 0.043(2) 0.0022(17) 0.0047(18) 0.0068(18)
C101 0.028(3) 0.036(3) 0.035(3) 0.004(2) 0.007(2) -0.001(2)
C102 0.030(3) 0.033(3) 0.039(3) 0.005(2) 0.009(3) -0.001(2)
C103 0.031(3) 0.041(3) 0.039(3) 0.006(3) 0.005(3) -0.003(3)
C104 0.036(3) 0.032(3) 0.035(3) 0.003(2) 0.006(3) -0.002(2)
C105 0.036(3) 0.036(3) 0.034(3) 0.005(2) 0.009(3) 0.000(3)
C106 0.033(3) 0.035(3) 0.039(3) 0.003(3) 0.009(3) 0.002(3)
C107 0.033(3) 0.036(3) 0.037(3) 0.004(3) 0.002(3) 0.002(3)
C108 0.032(3) 0.034(3) 0.040(3) 0.002(2) 0.006(3) -0.001(2)
C109 0.030(3) 0.033(3) 0.033(3) 0.003(2) 0.008(2) -0.002(2)
C110 0.030(3) 0.033(3) 0.033(3) 0.004(2) 0.006(2) -0.005(2)
C111 0.027(3) 0.031(3) 0.042(3) 0.001(2) 0.005(2) -0.003(2)
C112 0.040(3) 0.047(4) 0.043(4) 0.005(3) -0.001(3) 0.009(3)
C113 0.065(4) 0.043(4) 0.042(4) 0.005(3) 0.014(3) 0.010(3)
C114 0.040(4) 0.043(4) 0.062(4) 0.010(3) 0.000(3) 0.014(3)
C115 0.058(4) 0.038(4) 0.050(4) 0.005(3) 0.000(3) 0.008(3)
C116 0.058(4) 0.040(4) 0.070(5) -0.002(3) 0.002(4) 0.010(3)
C117 0.086(6) 0.099(7) 0.094(7) 0.042(5) 0.034(5) 0.057(5)
O201 0.046(2) 0.027(2) 0.046(2) -0.0007(17) 0.0141(19) 0.0032(17)
O202 0.030(2) 0.049(3) 0.043(2) 0.0067(19) 0.0052(18) 0.0001(18)
C201 0.030(3) 0.032(3) 0.038(3) 0.001(2) 0.004(3) -0.001(2)
C202 0.031(3) 0.025(3) 0.044(3) -0.003(2) 0.010(3) 0.000(2)
C203 0.039(3) 0.034(3) 0.042(3) 0.003(3) 0.012(3) 0.005(3)
C204 0.042(3) 0.033(3) 0.040(3) 0.000(3) 0.007(3) 0.001(3)
C205 0.041(3) 0.028(3) 0.036(3) 0.002(2) 0.003(3) 0.007(3)
C206 0.059(4) 0.037(3) 0.036(3) -0.003(3) 0.006(3) 0.016(3)
C207 0.060(4) 0.053(4) 0.040(4) 0.000(3) 0.015(3) 0.021(3)
C208 0.044(4) 0.046(4) 0.039(3) 0.003(3) 0.013(3) 0.009(3)
C209 0.032(3) 0.031(3) 0.034(3) -0.003(2) 0.006(2) 0.003(2)
C210 0.032(3) 0.028(3) 0.035(3) -0.003(2) 0.007(2) 0.003(2)
C211 0.042(3) 0.034(3) 0.037(3) 0.000(3) 0.013(3) -0.002(3)
C212 0.102(6) 0.041(4) 0.051(4) -0.006(3) 0.023(4) 0.005(4)
C213 0.110(7) 0.046(4) 0.041(4) -0.010(3) -0.007(4) -0.016(4)
C214 0.085(5) 0.031(4) 0.058(4) -0.004(3) 0.026(4) 0.009(3)
C215 0.125(9) 0.079(7) 0.112(8) -0.058(6) -0.053(7) 0.051(6)
C216 0.074(6) 0.052(5) 0.125(8) -0.008(5) 0.026(5) 0.013(4)
C217 0.140(9) 0.051(5) 0.097(7) 0.004(5) 0.043(7) 0.000(5)
O301 0.045(3) 0.043(2) 0.045(2) -0.0006(19) 0.002(2) -0.011(2)
O302 0.088(4) 0.040(3) 0.045(3) -0.009(2) -0.003(2) 0.029(2)
C301 0.061(4) 0.018(3) 0.040(4) 0.000(2) 0.001(3) -0.004(3)
C302 0.053(4) 0.029(3) 0.039(4) -0.002(3) -0.003(3) -0.010(3)
C303 0.047(4) 0.029(3) 0.043(4) 0.002(3) 0.004(3) -0.011(3)
C304 0.057(4) 0.023(3) 0.039(3) -0.001(2) 0.000(3) -0.008(3)
C305 0.030(3) 0.025(3) 0.038(3) 0.002(2) 0.002(2) -0.003(2)
C306 0.029(3) 0.031(3) 0.043(4) -0.001(2) 0.007(3) -0.005(2)
C307 0.032(3) 0.026(3) 0.043(4) 0.004(2) 0.001(3) -0.001(2)
C308 0.031(3) 0.021(3) 0.043(3) 0.002(2) 0.004(3) 0.002(2)
C309 0.051(4) 0.024(3) 0.043(3) 0.004(2) 0.005(3) 0.000(3)
C310 0.029(3) 0.017(3) 0.044(3) 0.001(2) 0.000(2) -0.002(2)
C311 0.053(4) 0.027(3) 0.044(4) 0.000(3) 0.001(3) -0.004(3)
C312 0.043(4) 0.039(4) 0.054(4) -0.001(3) 0.009(3) -0.010(3)
C313 0.025(3) 0.038(3) 0.052(4) -0.002(3) 0.005(3) 0.003(2)
C314 0.054(4) 0.051(4) 0.044(4) -0.002(3) 0.010(3) -0.015(3)
C315 0.024(3) 0.056(4) 0.053(4) 0.000(3) 0.005(3) -0.005(3)
C316 0.057(4) 0.054(4) 0.063(5) 0.005(3) 0.006(4) 0.004(3)
C317 0.068(6) 0.148(9) 0.085(6) -0.061(6) 0.031(5) -0.033(6)
C 0.058(9) 0.055(9) 0.086(12) 0.021(8) -0.006(8) -0.017(8)
C1 0.143(19) 0.123(18) 0.16(2) -0.073(15) -0.018(17) -0.019(15)
C2 0.146(19) 0.16(2) 0.158(19) -0.047(17) 0.049(17) 0.014(16)
C3 0.115(15) 0.124(15) 0.068(11) -0.032(11) 0.026(10) 0.066(12)
C4 0.15(2) 0.15(2) 0.129(18) -0.040(16) 0.041(16) 0.018(17)
C5 0.140(18) 0.130(18) 0.17(2) -0.049(16) 0.012(17) 0.039(15)
C6 0.031(6) 0.049(7) 0.065(8) 0.007(6) 0.019(6) 0.017(6)

loop_
_atom_type_symbol
_atom_type_description
_atom_type_scat_dispersion_real
_atom_type_scat_dispersion_imag
_atom_type_scat_source
C C 0.0031 0.0016 'International Tables Vol C Tables 4.2.6.8 and 6.1.1.4'
H H 0 0 'International Tables Vol C Tables 4.2.6.8 and 6.1.1.4'
O O 0.0109 0.0061 'International Tables Vol C Tables 4.2.6.8 and 6.1.1.4'

loop_
_geom_angle_atom_site_label_1
_geom_angle_atom_site_label_2
_geom_angle_atom_site_label_3
_geom_angle
_geom_angle_site_symmetry_1
_geom_angle_site_symmetry_3
_geom_angle_publ_flag
C102 O101 C112 118.4(4) . . ?
C106 O102 C113 115.8(4) . . ?
C102 C101 C109 118.3(5) . . ?
C102 C101 C111 119.5(5) . . ?
C109 C101 C111 122.1(5) . . ?
O101 C102 C101 115.9(5) . . ?
O101 C102 C103 122.1(5) . . ?
C101 C102 C103 121.9(5) . . ?
C104 C103 C102 119.4(5) . . ?
C104 C103 H103 120.3 . . ?
C102 C103 H103 120.3 . . ?
C103 C104 C110 123.0(5) . . ?
C103 C104 H104 118.5 . . ?
C110 C104 H104 118.5 . . ?
C106 C105 C110 118.5(5) . . ?
C106 C105 C211 119.6(5) . . ?
C110 C105 C211 121.9(5) . . ?
C105 C106 O102 118.9(5) . . ?
C105 C106 C107 121.4(5) . . ?
O102 C106 C107 119.6(5) . . ?
C108 C107 C106 121.0(5) . . ?
C108 C107 H107 119.5 . . ?
C106 C107 H107 119.5 . . ?
C107 C108 C109 121.1(5) . . ?
C107 C108 H108 119.4 . . ?
C109 C108 H108 119.4 . . ?
C108 C109 C101 121.6(5) . . ?
C108 C109 C110 117.6(5) . . ?
C101 C109 C110 120.8(5) . . ?
C104 C110 C105 123.1(5) . . ?
C104 C110 C109 116.6(5) . . ?
C105 C110 C109 120.3(5) . . ?
C305 C111 C101 118.7(5) . . ?
C305 C111 H11A 107.6 . . ?
C101 C111 H11A 107.6 . . ?
C305 C111 H11B 107.6 . . ?
C101 C111 H11B 107.6 . . ?
H11A C111 H11B 107.1 . . ?
O101 C112 C114 107.2(5) . . ?
O101 C112 H11C 110.3 . . ?
C114 C112 H11C 110.3 . . ?
O101 C112 H11D 110.3 . . ?
C114 C112 H11D 110.3 . . ?
H11C C112 H11D 108.5 . . ?
O102 C113 C115 109.3(5) . . ?
O102 C113 H11E 109.8 . . ?
C115 C113 H11E 109.8 . . ?
O102 C113 H11F 109.8 . . ?
C115 C113 H11F 109.8 . . ?
H11E C113 H11F 108.3 . . ?
C116 C114 C112 114.0(5) . . ?
C116 C114 H11G 108.7 . . ?
C112 C114 H11G 108.7 . . ?
C116 C114 H11H 108.7 . . ?
C112 C114 H11H 108.7 . . ?
H11G C114 H11H 107.6 . . ?
C113 C115 C117 111.2(6) . . ?
C113 C115 H11I 109.4 . . ?
C117 C115 H11I 109.4 . . ?
C113 C115 H11J 109.4 . . ?
C117 C115 H11J 109.4 . . ?
H11I C115 H11J 108 . . ?
C114 C116 H11K 109.5 . . ?
C114 C116 H11L 109.5 . . ?
H11K C116 H11L 109.5 . . ?
C114 C116 H11M 109.5 . . ?
H11K C116 H11M 109.5 . . ?
H11L C116 H11M 109.5 . . ?
C115 C117 H11N 109.5 . . ?
C115 C117 H11O 109.5 . . ?
H11N C117 H11O 109.5 . . ?
C115 C117 H11P 109.5 . . ?
H11N C117 H11P 109.5 . . ?
H11O C117 H11P 109.5 . . ?
C202 O201 C212 116.9(4) . . ?
C306 O202 C313 118.5(4) . . ?
C202 C201 C209 118.6(5) . . ?
C202 C201 C211 119.1(5) . . ?
C209 C201 C211 122.2(5) . . ?
O201 C202 C201 115.9(5) . . ?
O201 C202 C203 122.8(5) . . ?
C201 C202 C203 121.3(5) . . ?
C204 C203 C202 120.4(6) . . ?
C204 C203 H203 119.8 . . ?
C202 C203 H203 119.8 . . ?
C203 C204 C210 121.5(6) . . ?
C203 C204 H204 119.3 . . ?
C210 C204 H204 119.3 . . ?
C206 C205 C210 117.5(5) . . ?
C206 C205 C311 120.2(5) . . ?
C210 C205 C311 122.3(5) . . ?
C205 C206 C207 121.8(5) . . ?
C205 C206 O302 118.2(6) . . ?
C207 C206 O302 120.0(6) . . ?
C208 C207 C206 121.3(6) . . ?
C208 C207 H207 119.3 . . ?
C206 C207 H207 119.3 . . ?
C207 C208 C209 121.7(6) . . ?
C207 C208 H208 119.2 . . ?
C209 C208 H208 119.2 . . ?
C201 C209 C208 122.8(5) . . ?
C201 C209 C210 120.3(5) . . ?
C208 C209 C210 116.9(5) . . ?
C204 C210 C205 121.4(5) . . ?
C204 C210 C209 117.9(5) . . ?
C205 C210 C209 120.8(5) . . ?
C201 C211 C105 115.1(5) . . ?
C201 C211 H21A 108.5 . . ?
C105 C211 H21A 108.5 . . ?
C201 C211 H21B 108.5 . . ?
C105 C211 H21B 108.5 . . ?
H21A C211 H21B 107.5 . . ?
O201 C212 C214 108.0(5) . . ?
O201 C212 H21C 110.1 . . ?
C214 C212 H21C 110.1 . . ?
O201 C212 H21D 110.1 . . ?
C214 C212 H21D 110.1 . . ?
H21C C212 H21D 108.4 . . ?
O302 C213 C215 117.5(7) . . ?
O302 C213 H21E 107.9 . . ?
C215 C213 H21E 107.9 . . ?
O302 C213 H21F 107.9 . . ?
C215 C213 H21F 107.9 . . ?
H21E C213 H21F 107.2 . . ?
C216 C214 C212 113.7(6) . . ?
C216 C214 H21G 108.8 . . ?
C212 C214 H21G 108.8 . . ?
C216 C214 H21H 108.8 . . ?
C212 C214 H21H 108.8 . . ?
H21G C214 H21H 107.7 . . ?
C217 C215 C213 128.1(8) . . ?
C217 C215 H21I 105.3 . . ?
C213 C215 H21I 105.3 . . ?
C217 C215 H21J 105.3 . . ?
C213 C215 H21J 105.3 . . ?
H21I C215 H21J 106 . . ?
C214 C216 H21K 109.5 . . ?
C214 C216 H21L 109.5 . . ?
H21K C216 H21L 109.5 . . ?
C214 C216 H21M 109.5 . . ?
H21K C216 H21M 109.5 . . ?
H21L C216 H21M 109.5 . . ?
C215 C217 H21N 109.5 . . ?
C215 C217 H21O 109.5 . . ?
H21N C217 H21O 109.5 . . ?
C215 C217 H21P 109.5 . . ?
H21N C217 H21P 109.5 . . ?
H21O C217 H21P 109.5 . . ?
C302 O301 C312 119.5(5) . . ?
C213 O302 C206 117.6(5) . . ?
C302 C301 C309 118.6(5) . 2_656 ?
C302 C301 C311 119.4(6) . . ?
C309 C301 C311 122.0(6) 2_656 . ?
C301 C302 O301 116.0(5) . . ?
C301 C302 C303 121.6(6) . . ?
O301 C302 C303 122.4(6) . . ?
C304 C303 C302 120.2(6) . . ?
C304 C303 H303 119.9 . . ?
C302 C303 H303 119.9 . . ?
C303 C304 C309 121.4(6) . . ?
C303 C304 H304 119.3 . . ?
C309 C304 H304 119.3 . . ?
C306 C305 C310 117.9(5) . . ?
C306 C305 C111 119.9(5) . . ?
C310 C305 C111 122.2(5) . . ?
O202 C306 C305 115.7(5) . . ?
O202 C306 C307 122.8(5) . . ?
C305 C306 C307 121.6(5) . . ?
C308 C307 C306 120.6(5) . . ?
C308 C307 H307 119.7 . . ?
C306 C307 H307 119.7 . . ?
C307 C308 C310 121.4(5) . 2_656 ?
C307 C308 H308 119.3 . . ?
C310 C308 H308 119.3 2_656 . ?
C304 C309 C301 122.1(6) . 2_656 ?
C304 C309 C309 117.8(7) . 2_656 ?
C301 C309 C309 120.1(8) 2_656 2_656 ?
C305 C310 C308 121.6(5) . 2_656 ?
C305 C310 C310 121.4(6) . 2_656 ?
C308 C310 C310 117.0(6) 2_656 2_656 ?
C205 C311 C301 118.1(5) . . ?
C205 C311 H31A 107.8 . . ?
C301 C311 H31A 107.8 . . ?
C205 C311 H31B 107.8 . . ?
C301 C311 H31B 107.8 . . ?
H31A C311 H31B 107.1 . . ?
O301 C312 C314 106.5(5) . . ?
O301 C312 H31C 110.4 . . ?
C314 C312 H31C 110.4 . . ?
O301 C312 H31D 110.4 . . ?
C314 C312 H31D 110.4 . . ?
H31C C312 H31D 108.6 . . ?
O202 C313 C315 107.3(5) . . ?
O202 C313 H31E 110.3 . . ?
C315 C313 H31E 110.3 . . ?
O202 C313 H31F 110.3 . . ?
C315 C313 H31F 110.3 . . ?
H31E C313 H31F 108.5 . . ?
C316 C314 C312 113.3(5) . . ?
C316 C314 H31G 108.9 . . ?
C312 C314 H31G 108.9 . . ?
C316 C314 H31H 108.9 . . ?
C312 C314 H31H 108.9 . . ?
H31G C314 H31H 107.7 . . ?
C313 C315 C317 113.4(5) . . ?
C313 C315 H31I 108.9 . . ?
C317 C315 H31I 108.9 . . ?
C313 C315 H31J 108.9 . . ?
C317 C315 H31J 108.9 . . ?
H31I C315 H31J 107.7 . . ?
C314 C316 H31K 109.5 . . ?
C314 C316 H31L 109.5 . . ?
H31K C316 H31L 109.5 . . ?
C314 C316 H31M 109.5 . . ?
H31K C316 H31M 109.5 . . ?
H31L C316 H31M 109.5 . . ?
C315 C317 H31N 109.5 . . ?
C315 C317 H31O 109.5 . . ?
H31N C317 H31O 109.5 . . ?
C315 C317 H31P 109.5 . . ?
H31N C317 H31P 109.5 . . ?
H31O C317 H31P 109.5 . . ?
C1 C H0A 109.5 . . ?
C1 C H0B 109.5 . . ?
H0A C H0B 109.5 . . ?
C1 C H0C 109.5 . . ?
H0A C H0C 109.5 . . ?
H0B C H0C 109.5 . . ?
C2 C1 C6 120 . . ?
C2 C1 C 124.3 . . ?
C6 C1 C 115.7 . . ?
C3 C2 C1 120 . . ?
C3 C2 H2 120 . . ?
C1 C2 H2 120 . . ?
C4 C3 C2 120 . . ?
C4 C3 H3 120 . . ?
C2 C3 H3 120 . . ?
C5 C4 C3 120 . . ?
C5 C4 H4 120 . . ?
C3 C4 H4 120 . . ?
C4 C5 C6 120 . . ?
C4 C5 H5 120 . . ?
C6 C5 H5 120 . . ?
C5 C6 C1 120 . . ?
C5 C6 H6 120 . . ?
C1 C6 H6 120 . . ?

loop_
_geom_bond_atom_site_label_1
_geom_bond_atom_site_label_2
_geom_bond_distance
_geom_bond_site_symmetry_2
_geom_bond_publ_flag
O101 C102 1.385(7) . ?
O101 C112 1.438(7) . ?
O102 C106 1.395(7) . ?
O102 C113 1.440(7) . ?
C101 C102 1.385(8) . ?
C101 C109 1.426(8) . ?
C101 C111 1.514(8) . ?
C102 C103 1.409(8) . ?
C103 C104 1.357(8) . ?
C103 H103 0.95 . ?
C104 C110 1.416(8) . ?
C104 H104 0.95 . ?
C105 C106 1.376(8) . ?
C105 C110 1.433(8) . ?
C105 C211 1.517(8) . ?
C106 C107 1.409(8) . ?
C107 C108 1.359(8) . ?
C107 H107 0.95 . ?
C108 C109 1.420(8) . ?
C108 H108 0.95 . ?
C109 C110 1.445(8) . ?
C111 C305 1.508(8) . ?
C111 H11A 0.99 . ?
C111 H11B 0.99 . ?
C112 C114 1.513(9) . ?
C112 H11C 0.99 . ?
C112 H11D 0.99 . ?
C113 C115 1.491(8) . ?
C113 H11E 0.99 . ?
C113 H11F 0.99 . ?
C114 C116 1.511(10) . ?
C114 H11G 0.99 . ?
C114 H11H 0.99 . ?
C115 C117 1.523(11) . ?
C115 H11I 0.99 . ?
C115 H11J 0.99 . ?
C116 H11K 0.98 . ?
C116 H11L 0.98 . ?
C116 H11M 0.98 . ?
C117 H11N 0.98 . ?
C117 H11O 0.98 . ?
C117 H11P 0.98 . ?
O201 C202 1.388(6) . ?
O201 C212 1.429(8) . ?
O202 C306 1.378(7) . ?
O202 C313 1.435(7) . ?
C201 C202 1.396(8) . ?
C201 C209 1.419(8) . ?
C201 C211 1.507(8) . ?
C202 C203 1.401(8) . ?
C203 C204 1.370(8) . ?
C203 H203 0.95 . ?
C204 C210 1.411(8) . ?
C204 H204 0.95 . ?
C205 C206 1.388(9) . ?
C205 C210 1.430(7) . ?
C205 C311 1.523(8) . ?
C206 C207 1.391(9) . ?
C206 O302 1.395(7) . ?
C207 C208 1.339(9) . ?
C207 H207 0.95 . ?
C208 C209 1.423(8) . ?
C208 H208 0.95 . ?
C209 C210 1.444(8) . ?
C211 H21A 0.99 . ?
C211 H21B 0.99 . ?
C212 C214 1.511(9) . ?
C212 H21C 0.99 . ?
C212 H21D 0.99 . ?
C213 O302 1.349(8) . ?
C213 C215 1.419(11) . ?
C213 H21E 0.99 . ?
C213 H21F 0.99 . ?
C214 C216 1.510(11) . ?
C214 H21G 0.99 . ?
C214 H21H 0.99 . ?
C215 C217 1.401(12) . ?
C215 H21I 0.99 . ?
C215 H21J 0.99 . ?
C216 H21K 0.98 . ?
C216 H21L 0.98 . ?
C216 H21M 0.98 . ?
C217 H21N 0.98 . ?
C217 H21O 0.98 . ?
C217 H21P 0.98 . ?
O301 C302 1.384(8) . ?
O301 C312 1.435(8) . ?
C301 C302 1.383(9) . ?
C301 C309 1.429(9) 2_656 ?
C301 C311 1.524(8) . ?
C302 C303 1.407(8) . ?
C303 C304 1.374(9) . ?
C303 H303 0.95 . ?
C304 C309 1.410(9) . ?
C304 H304 0.95 . ?
C305 C306 1.394(8) . ?
C305 C310 1.423(8) . ?
C306 C307 1.405(8) . ?
C307 C308 1.369(8) . ?
C307 H307 0.95 . ?
C308 C310 1.426(8) 2_656 ?
C308 H308 0.95 . ?
C309 C309 1.448(12) 2_656 ?
C310 C310 1.442(11) 2_656 ?
C311 H31A 0.99 . ?
C311 H31B 0.99 . ?
C312 C314 1.520(9) . ?
C312 H31C 0.99 . ?
C312 H31D 0.99 . ?
C313 C315 1.509(9) . ?
C313 H31E 0.99 . ?
C313 H31F 0.99 . ?
C314 C316 1.506(9) . ?
C314 H31G 0.99 . ?
C314 H31H 0.99 . ?
C315 C317 1.520(10) . ?
C315 H31I 0.99 . ?
C315 H31J 0.99 . ?
C316 H31K 0.98 . ?
C316 H31L 0.98 . ?
C316 H31M 0.98 . ?
C317 H31N 0.98 . ?
C317 H31O 0.98 . ?
C317 H31P 0.98 . ?
C C1 1.5773 . ?
C H0A 0.98 . ?
C H0B 0.98 . ?
C H0C 0.98 . ?
C1 C2 1.39 . ?
C1 C6 1.39 . ?
C2 C3 1.39 . ?
C2 H2 0.95 . ?
C3 C4 1.39 . ?
C3 H3 0.95 . ?
C4 C5 1.39 . ?
C4 H4 0.95 . ?
C5 C6 1.39 . ?
C5 H5 0.95 . ?
C6 H6 0.95 . ?

loop_
_geom_torsion_atom_site_label_1
_geom_torsion_atom_site_label_2
_geom_torsion_atom_site_label_3
_geom_torsion_atom_site_label_4
_geom_torsion
_geom_torsion_site_symmetry_1
_geom_torsion_site_symmetry_2
_geom_torsion_site_symmetry_3
_geom_torsion_site_symmetry_4
_geom_torsion_publ_flag
C112 O101 C102 C101 -173.7(5) . . . . ?
C112 O101 C102 C103 5.4(8) . . . . ?
C109 C101 C102 O101 179.8(5) . . . . ?
C111 C101 C102 O101 -3.6(7) . . . . ?
C109 C101 C102 C103 0.7(8) . . . . ?
C111 C101 C102 C103 177.2(5) . . . . ?
O101 C102 C103 C104 -179.4(5) . . . . ?
C101 C102 C103 C104 -0.2(8) . . . . ?
C102 C103 C104 C110 0.0(9) . . . . ?
C110 C105 C106 O102 -174.3(5) . . . . ?
C211 C105 C106 O102 2.3(8) . . . . ?
C110 C105 C106 C107 1.7(8) . . . . ?
C211 C105 C106 C107 178.3(5) . . . . ?
C113 O102 C106 C105 -120.7(6) . . . . ?
C113 O102 C106 C107 63.2(7) . . . . ?
C105 C106 C107 C108 0.0(9) . . . . ?
O102 C106 C107 C108 176.0(5) . . . . ?
C106 C107 C108 C109 -0.4(9) . . . . ?
C107 C108 C109 C101 -179.5(5) . . . . ?
C107 C108 C109 C110 -0.8(8) . . . . ?
C102 C101 C109 C108 177.8(5) . . . . ?
C111 C101 C109 C108 1.3(8) . . . . ?
C102 C101 C109 C110 -0.9(8) . . . . ?
C111 C101 C109 C110 -177.3(5) . . . . ?
C103 C104 C110 C105 179.2(6) . . . . ?
C103 C104 C110 C109 -0.2(8) . . . . ?
C106 C105 C110 C104 177.7(5) . . . . ?
C211 C105 C110 C104 1.2(8) . . . . ?
C106 C105 C110 C109 -3.0(8) . . . . ?
C211 C105 C110 C109 -179.5(5) . . . . ?
C108 C109 C110 C104 -178.1(5) . . . . ?
C101 C109 C110 C104 0.6(8) . . . . ?
C108 C109 C110 C105 2.5(8) . . . . ?
C101 C109 C110 C105 -178.7(5) . . . . ?
C102 C101 C111 C305 125.8(6) . . . . ?
C109 C101 C111 C305 -57.8(7) . . . . ?
C102 O101 C112 C114 171.2(5) . . . . ?
C106 O102 C113 C115 179.8(5) . . . . ?
O101 C112 C114 C116 -63.8(7) . . . . ?
O102 C113 C115 C117 67.2(8) . . . . ?
C212 O201 C202 C201 -142.8(6) . . . . ?
C212 O201 C202 C203 39.7(8) . . . . ?
C209 C201 C202 O201 -175.1(5) . . . . ?
C211 C201 C202 O201 2.5(7) . . . . ?
C209 C201 C202 C203 2.4(8) . . . . ?
C211 C201 C202 C203 -179.9(5) . . . . ?
O201 C202 C203 C204 176.0(5) . . . . ?
C201 C202 C203 C204 -1.4(9) . . . . ?
C202 C203 C204 C210 0.2(9) . . . . ?
C210 C205 C206 C207 -1.8(9) . . . . ?
C311 C205 C206 C207 176.1(6) . . . . ?
C210 C205 C206 O302 177.2(5) . . . . ?
C311 C205 C206 O302 -4.9(8) . . . . ?
C205 C206 C207 C208 1.3(10) . . . . ?
O302 C206 C207 C208 -177.7(6) . . . . ?
C206 C207 C208 C209 -0.4(10) . . . . ?
C202 C201 C209 C208 179.3(5) . . . . ?
C211 C201 C209 C208 1.7(8) . . . . ?
C202 C201 C209 C210 -2.2(8) . . . . ?
C211 C201 C209 C210 -179.8(5) . . . . ?
C207 C208 C209 C201 178.6(6) . . . . ?
C207 C208 C209 C210 0.1(9) . . . . ?
C203 C204 C210 C205 -179.8(5) . . . . ?
C203 C204 C210 C209 0.0(8) . . . . ?
C206 C205 C210 C204 -178.7(5) . . . . ?
C311 C205 C210 C204 3.4(8) . . . . ?
C206 C205 C210 C209 1.5(8) . . . . ?
C311 C205 C210 C209 -176.4(5) . . . . ?
C201 C209 C210 C204 1.0(8) . . . . ?
C208 C209 C210 C204 179.6(5) . . . . ?
C201 C209 C210 C205 -179.2(5) . . . . ?
C208 C209 C210 C205 -0.7(8) . . . . ?
C202 C201 C211 C105 55.9(7) . . . . ?
C209 C201 C211 C105 -126.5(6) . . . . ?
C106 C105 C211 C201 54.6(7) . . . . ?
C110 C105 C211 C201 -129.0(6) . . . . ?
C202 O201 C212 C214 172.4(5) . . . . ?
O201 C212 C214 C216 59.8(9) . . . . ?
O302 C213 C215 C217 12.5(19) . . . . ?
C215 C213 O302 C206 -178.9(9) . . . . ?
C205 C206 O302 C213 114.0(7) . . . . ?
C207 C206 O302 C213 -66.9(9) . . . . ?
C309 C301 C302 O301 175.6(5) 2_656 . . . ?
C311 C301 C302 O301 -5.8(7) . . . . ?
C309 C301 C302 C303 -3.0(8) 2_656 . . . ?
C311 C301 C302 C303 175.5(5) . . . . ?
C312 O301 C302 C301 -172.9(5) . . . . ?
C312 O301 C302 C303 5.8(8) . . . . ?
C301 C302 C303 C304 3.4(9) . . . . ?
O301 C302 C303 C304 -175.1(5) . . . . ?
C302 C303 C304 C309 0.9(9) . . . . ?
C101 C111 C305 C306 123.5(6) . . . . ?
C101 C111 C305 C310 -58.0(7) . . . . ?
C313 O202 C306 C305 -160.5(5) . . . . ?
C313 O202 C306 C307 20.3(7) . . . . ?
C310 C305 C306 O202 179.0(4) . . . . ?
C111 C305 C306 O202 -2.5(7) . . . . ?
C310 C305 C306 C307 -1.8(8) . . . . ?
C111 C305 C306 C307 176.7(5) . . . . ?
O202 C306 C307 C308 -179.2(5) . . . . ?
C305 C306 C307 C308 1.7(8) . . . . ?
C306 C307 C308 C310 1.1(8) . . . 2_656 ?
C303 C304 C309 C301 176.0(5) . . . 2_656 ?
C303 C304 C309 C309 -5.3(6) . . . 2_656 ?
C306 C305 C310 C308 177.9(5) . . . 2_656 ?
C111 C305 C310 C308 -0.6(8) . . . 2_656 ?
C306 C305 C310 C310 -0.8(6) . . . 2_656 ?
C111 C305 C310 C310 -179.3(3) . . . 2_656 ?
C206 C205 C311 C301 121.8(6) . . . . ?
C210 C205 C311 C301 -60.4(8) . . . . ?
C302 C301 C311 C205 123.2(6) . . . . ?
C309 C301 C311 C205 -58.3(8) 2_656 . . . ?
C302 O301 C312 C314 170.9(5) . . . . ?
C306 O202 C313 C315 165.4(5) . . . . ?
O301 C312 C314 C316 -77.6(7) . . . . ?
O202 C313 C315 C317 -59.1(8) . . . . ?
C6 C1 C2 C3 0 . . . . ?
C C1 C2 C3 178.3 . . . . ?
C1 C2 C3 C4 0 . . . . ?
C2 C3 C4 C5 0 . . . . ?
C3 C4 C5 C6 0 . . . . ?
C4 C5 C6 C1 0 . . . . ?
C2 C1 C6 C5 0 . . . . ?
C C1 C6 C5 -178.5 . . . . ?
